data_9012320
loop_
_publ_author_name
'Seitz, A.'
'Rosler, U.'
'Schubert, K.'

_publ_section_title
;
 Kristallstruktur von beta-Be(OH)2
;
_journal_name_full 'Zeitschrift fur Anorganische und Allgemeine Chemie'
_journal_page_first 94
_journal_page_last 105
_journal_volume 261
_journal_year 1950
_chemical_formula_sum 'Be H2 O2'
_chemical_name_mineral Behoite
_symmetry_space_group_name_H-M 'P 21 21 21'
_cell_angle_alpha 90
_cell_angle_beta 90
_cell_angle_gamma 90
_cell_formula_units_Z 4
_cell_length_a 4.620
_cell_length_b 7.039
_cell_length_c 4.535
_cell_volume 147.479
_database_code_amcsd 0015763
_exptl_crystal_density_diffrn 1.938
_cod_duplicate_entry 9009796
_cod_original_formula_sum 'Be (O2 H2)'
_cod_database_code 9012320

loop_
_symmetry_equiv_pos_as_xyz
x,y,z
1/2-x,1/2+y,-z
1/2+x,-y,1/2-z
-x,1/2-y,1/2+z

loop_
_atom_site_label
_atom_site_fract_x
_atom_site_fract_y
_atom_site_fract_z
_atom_site_attached_hydrogens
_atom_site_type_symbol
Be 0.04700 0.12500 0.22000 0 Be
O-H1 0.34500 0.01500 0.09000 1 O
O-H2 0.14000 0.28500 0.44000 1 O

loop_
_cod_changelog_entry_id
_cod_changelog_entry_author
_cod_changelog_entry_date
_cod_changelog_entry_text
1
;cod-tools version 3.8.0
Id: cif_guess_AMCSD_atom_types 9574 2023-05-10 09:00:05Z saulius
;
2023-05-10T18:53:59+03:00
;Derived atom types
from atom names that follow the AMCSD naming convention
(Wat == water, O-H == hydroxyl).
;

loop_
_cod_related_entry_id
_cod_related_entry_database
_cod_related_entry_code
1 AMCSD 0015763
